data_2101339
loop_
_publ_author_name
'Sui, X.'
'Codding, P. W.'

_publ_section_title
;
 Structural and molecular modeling study of
 mono(pyrrolidiniomethyl)phenylacetate antiarrhythmic agents
;
_journal_issue 5
_journal_name_full 'Acta Crystallographica Section B'
_journal_page_first 803
_journal_page_last 810
_journal_paper_doi 10.1107/S0108768194014539
_journal_volume 51
_journal_year 1995
_chemical_formula_moiety 'C17 H25 N1 O3,H1 Cl1 '
_chemical_formula_sum 'C17 H26 Cl N O3'
_chemical_formula_weight 327.8
_space_group_IT_number 14
_space_group_name_Hall '-P 2yn'
_space_group_name_H-M_alt 'P 1 21/n 1'
_symmetry_cell_setting monoclinic
_symmetry_space_group_name_Hall '-P 2yn'
_symmetry_space_group_name_H-M 'P 1 21/n 1'
_atom_type_scat_source
; Cromer & Mann (1968) for non-H atoms; Stewart,
Davidson & Simpson (1965) for H atoms
;
_cell_angle_alpha 90
_cell_angle_beta 97.758(6)
_cell_angle_gamma 90
_cell_formula_units_Z 8
_cell_length_a 16.7630(10)
_cell_length_b 10.1619(7)
_cell_length_c 21.503(2)
_cell_measurement_reflns_used 25
_cell_measurement_temperature 293
_cell_measurement_theta_max 44.73
_cell_measurement_theta_min 33.03
_cell_volume 3629.4(5)
_diffrn_measurement_device 'Enraf-Nonius CAD-4F'
_diffrn_measurement_method \w/2\q
_diffrn_radiation_type CuK\a
_diffrn_radiation_wavelength 1.54178
_diffrn_reflns_av_R_equivalents 0.054
_diffrn_reflns_limit_h_max 18
_diffrn_reflns_limit_h_min -18
_diffrn_reflns_limit_k_max 18
_diffrn_reflns_limit_k_min 0
_diffrn_reflns_limit_l_max 24
_diffrn_reflns_limit_l_min 0
_diffrn_reflns_number 6710
_diffrn_reflns_theta_max 65
_diffrn_standards_decay_% <10
_diffrn_standards_interval_time 2000s
_diffrn_standards_number 3
_exptl_absorpt_coefficient_mu 1.97
_exptl_crystal_colour Colorless
_exptl_crystal_density_diffrn 1.200
_exptl_crystal_size_max 0.30
_exptl_crystal_size_mid 0.30
_exptl_crystal_size_min 0.20
_refine_diff_density_max 0.386
_refine_diff_density_min -0.31
_refine_ls_extinction_coef 2.9E-3(2)
_refine_ls_extinction_method 'Zachariasen (1967)'
_refine_ls_goodness_of_fit_obs 0.9770
_refine_ls_hydrogen_treatment 'see text'
_refine_ls_number_parameters 212
_refine_ls_number_reflns 3891
_refine_ls_R_factor_obs 0.065
_refine_ls_shift/esd_max 0.0162
_refine_ls_structure_factor_coef F
_refine_ls_weighting_details 'w=1/[\s^2^(F) + 0.0002F^2^]'
_refine_ls_weighting_scheme calc
_refine_ls_wR_factor_obs 0.086
_reflns_number_observed 3891
_reflns_number_total 6131
_reflns_observed_criterion I>2.5\s(I)
_cod_data_source_file cr0472.cif
_cod_data_source_block cr0472a
_cod_depositor_comments
;
The following automatic conversions were performed:

'_refine_ls_weighting_scheme' value 'w=1/[\s^2^(F) + 0.0002F^2^]' was
changed to 'calc'. New tag '_refine_ls_weighting_details' was
created. The value of the new tag was set to 'w=1/[\s^2^(F) +
0.0002F^2^]'.

Automatic conversion script
Id: cif_fix_values 3143 2015-03-26 13:38:13Z robertas 
;
_cod_original_cell_volume 3629.5(4)
_cod_original_formula_sum 'C17 H26 Cl1 N1 O3'
_cod_database_code 2101339

loop_
_space_group_symop_id
_space_group_symop_operation_xyz
1 x,y,z
2 -x+1/2,y+1/2,-z+1/2
3 -x,-y,-z
4 x+1/2,-y+1/2,z+1/2

loop_
_atom_site_label
_atom_site_fract_x
_atom_site_fract_y
_atom_site_fract_z
_atom_site_U_iso_or_equiv
N11 -.1174(2) .0086(4) .2040(2) .0500(16)
C21 -.0881(3) .0192(6) .1413(2) .067(2)
C31 -.0427(5) -.1043(8) .1354(3) .116(4)
C41 -.0686(4) -.1990(7) .1810(4) .110(4)
C51 -.1319(3) -.1348(6) .2129(3) .068(2)
C61 -.1879(3) .0961(5) .2099(2) .0546(19)
C71 -.2060(3) .1042(5) .2766(2) .0481(16)
C81 -.1579(3) .1817(5) .3199(2) .0489(18)
C91 -.1711(3) .1947(5) .3816(2) .510(18)
C101 -.2348(3) .1252(6) .3999(2) .059(2)
C111 -.2841(3) .0473(6) .3590(2) .059(2)
C121 -.2704(3) .0379(5) .2966(2) .0536(19)
O121 -.3192(2) -.0356(4) .2539(2) .0716(16)
C131 -.1197(3) .2845(6) .4259(2) .061(2)
C141 -.1604(3) .4126(6) .4382(2) .057(2)
O151 -.2311(2) .4267(4) .4394(2) .0937(19)
O161 -.1074(2) .5081(4) .4505(2) .0837(18)
C171 -.1370(5) .6354(7) .4709(3) .109(4)
C181 -.0838(4) .7409(7) .4545(4) .102(3)
C191 -.0982(7) .7639(10) .3852(5) .188(6)
C201 -.1029(6) .8645(8) .4913(4) .150(5)
Cl21 .03340(10) .0320(2) .30470(10) .0668(5)
N12 .6187(2) .1261(4) .7820(2) .0479(15)
C22 .5896(3) .1345(6) .8451(2) .063(2)
C32 .5572(5) .0007(8) .8563(3) .116(4)
C42 .5713(4) -.0854(6) .8020(3) .083(3)
C52 .6360(3) -.0164(6) .7728(3) .066(2)
C62 .6867(3) .2196(5) .7752(2) .0484(18)
C72 .7061(3) .2237(5) .7086(2) .0452(17)
C82 .6596(3) .3014(5) .6642(2) .0484(18)
C92 .6789(3) .3118(5) .6036(2) .0496(18)
C102 .7444(3) .2427(6) .5881(2) .060(2)
C112 .7909(3) .1646(6) .6313(2) .060(2)
C122 .7723(3) .1558(5) .6923(2) .0513(19)
O122 .8166(2) .0830(4) .7373(2) .0711(16)
C132 .6294(3) .3985(6) .5562(2) .065(2)
C142 .6619(3) .5352(6) .5525(2) .060(2)
O152 .7264(2) .5730(4) .5784(2) .0804(17)
O162 .6119(2) .6106(4) .5142(2) .0715(15)
C172 .6377(4) .7440(6) .5005(3) .075(3)
C182 .5941(3) .8448(6) .5354(3) .069(2)
C192 .6094(4) .9807(7) .5072(3) .104(3)
C202 .6202(5) .8449(8) .6048(3) .113(4)
Cl212 .46110(10) .1450(2) .68630(10) .0701(6)
H11 -.075(3) .033(5) .236(2) 5.9(14)
H211 -.137 .025 .105 5.2
H221 -.050 .101 .140 5.2
H311 -.055 -.142 .090 11.5
H321 .020 -.087 .146 11.5
H411 -.092 -.284 .158 11.1
H421 -.019 -.225 .215 11.1
H511 -.190 -.162 .192 6.5
H521 -.125 -.159 .261 6.6
H611 -.175 .191 .195 5.2
H621 -.239 .059 .182 5.2
H81 -.114 .228 .306 2.3
H101 -.244 .132 .443 5.3
H111 -.330(2) .001(4) .372(2) 4.0(11)
H121 -.363(3) -.060(6) .274(3) 8.3(19)
H1311 -.105 .235 .469 5.7
H1321 -.067 .306 .406 5.7
H1711 -.196 .652 .448 11.0
H1721 -.137 .635 .520 11.0
H181 -.024 .714 .468 9.2
H1911 -.086 .678 .362 15.9
H1921 -.158 .792 .372 15.9
H1931 -.060 .840 .374 15.9
H2011 -.163 .891 .479 13.1
H2021 -.092 .845 .540 13.1
H2031 -.065 .940 .479 13.1
H12 .576(2) .155(4) .758(2) 3.1(10)
H212 .638 .158 .880 6.1
H222 .544 .206 .845 6.1
H312 .587 -.038 .898 11.8
H322 .495 .007 .859 11.8
H412 .591 -.179 .818 8.0
H422 .519 -.094 .770 8.0
H512 .693 -.041 .796 6.2
H522 .632 -.039 .725 6.2
H612 .670 .315 .787 4.7
H622 .738 .191 .805 4.7
H82 .613 .348 .676 4.3
H102 .761 .248(5) .545(2) 5.2(12)
H112 .835 .117 .619 6.6
H122 .860 .055 .726(2) 5.4(15)
H1312 .627 .355 .512 5.9
H1322 .571 .405 .568 5.9
H1712 .700 .753 .514 9.3
H1722 .625 .761 .452 9.3
H182 .532 .824 .529 3.9
H1912 .579 1.050 .532 9.0
H1922 .671 1.000 .513 9.0
H1932 .587 .982 .459 9.0
H2012 .590 .915 .629 10.2
H2022 .610 .751 .623 10.2
H2032 .682 .866 .613 10.2

loop_
_geom_angle_atom_site_label_1
_geom_angle_atom_site_label_2
_geom_angle_atom_site_label_3
_geom_angle
C21 N11 C51 105.3(3)
C21 N11 C61 113.1(4)
C51 N11 C61 115.1(4)
N11 C21 C31 104.5(5)
C21 C31 C41 107.1(6)
C31 C41 C51 108.1(6)
N11 C51 C41 103.3(5)
N11 C61 C71 112.0(4)
C61 C71 C81 119.7(4)
C61 C71 C121 122.1(4)
C81 C71 C121 118.2(4)
C71 C81 C91 122.9(4)
C81 C91 C101 117.1(4)
C81 C91 C131 120.9(4)
C101 C91 C131 121.9(4)
C91 C101 C111 122.3(5)
C101 C111 C121 119.5(5)
C71 C121 C111 119.9(5)
C71 C121 O121 118.5(4)
C111 C121 O121 121.5(5)
C91 C131 C141 113.6(4)
C131 C141 O151 125.4(5)
C131 C141 O161 111.2(5)
O151 C141 O161 123.3(6)
C141 O161 C171 117.5(5)
O161 C171 C181 109.3(6)
C171 C181 C191 109.4(7)
C171 C181 C201 107.2(7)
C191 C181 C201 111.6(7)
C22 N12 C52 105.4(4)
C22 N12 C62 113.1(4)
C52 N12 C62 115.9(4)
N12 C22 C32 105.2(5)
C22 C32 C42 107.9(6)
C32 C42 C52 104.6(5)
N12 C52 C42 103.6(4)
N12 C62 C72 111.8(4)
C62 C72 C82 119.6(4)
C62 C72 C122 120.4(4)
C82 C72 C122 119.9(4)
C72 C82 C92 120.5(5)
C82 C92 C102 118.8(4)
C82 C92 C132 120.2(4)
C102 C92 C132 121.1(5)
C92 C102 C112 121.7(5)
C102 C112 C122 119.5(5)
C72 C122 C112 119.6(4)
C72 C122 O122 117.9(4)
C112 C122 O122 122.5(5)
C92 C132 C142 114.0(4)
C132 C142 O152 125.4(5)
C132 C142 O162 111.3(4)
O152 C142 O162 123.3(5)
C142 O162 C172 118.5(4)
O162 C172 C182 110.5(5)
C172 C182 C192 107.1(5)
C172 C182 C202 113.4(5)
C192 C182 C202 110.4(5)

loop_
_geom_bond_atom_site_label_1
_geom_bond_atom_site_label_2
_geom_bond_distance
N11 C21 1.500(7)
N11 C51 1.494(7)
N11 C61 1.498(7)
C21 C31 1.482(10)
C31 C41 1.481(11)
C41 C51 1.489(10)
C61 C71 1.508(7)
C71 C81 1.390(6)
C71 C121 1.390(7)
C81 C91 1.382(7)
C91 C101 1.380(7)
C91 C131 1.503(7)
C101 C111 1.373(7)
C111 C121 1.396(7)
C121 O121 1.365(6)
C131 C141 1.510(8)
C141 O151 1.198(7)
C141 O161 1.319(7)
O161 C171 1.473(9)
C171 C181 1.468(11)
C181 C191 1.495(13)
C181 C201 1.542(12)
N12 C22 1.507(7)
N12 C52 1.494(7)
N12 C62 1.506(6)
C22 C32 1.495(10)
C32 C42 1.502(10)
C42 C52 1.498(9)
C62 C72 1.510(7)
C72 C82 1.393(6)
C72 C122 1.392(7)
C82 C92 1.388(7)
C92 C102 1.382(8)
C92 C132 1.508(7)
C102 C112 1.380(7)
C112 C122 1.391(7)
C122 O122 1.357(6)
C132 C142 1.498(8)
C142 O152 1.201(7)
C142 O162 1.335(6)
O162 C172 1.465(8)
C172 C182 1.515(9)
C182 C192 1.543(10)
C182 C202 1.499(9)
N11 H11 0.95(4)
C21 H211 1.05
C21 H221 1.04
C31 H311 1.05
C31 H321 1.05
C41 H411 1.05
C41 H421 1.05
C51 H511 1.05
C51 H521 1.05
C61 H611 1.05
C61 H621 1.05
C81 H81 0.95
C101 H101 0.96
C111 H111 0.97(4)
O121 H121 0.94(6)
C131 H1311 1.05
C131 H1321 1.05
C171 H1711 1.05
C171 H1721 1.05
C181 H181 1.05
C191 H1911 1.04
C191 H1921 1.04
C191 H1931 1.04
C201 H2011 1.05
C201 H2021 1.05
C201 H2031 1.05
N12 H12 0.87(4)
C22 H212 1.05
C22 H222 1.05
C32 H312 1.05
C32 H322 1.05
C42 H412 1.05
C42 H422 1.05
C52 H512 1.05
C52 H522 1.05
C62 H612 1.06
C62 H622 1.04
C82 H82 0.98
C102 H102 1.01(5)
C112 H112 0.95
O122 H122 0.85(5)
C132 H1312 1.05
C132 H1322 1.05
C172 H1712 1.05
C172 H1722 1.05
C182 H182 1.06
C192 H1912 1.05
C192 H1922 1.05
C192 H1932 1.05
C202 H2012 1.05
C202 H2022 1.05
C202 H2032 1.05
